data_7244181
loop_
_publ_author_name
'Vaganova, Tamara A.'
'Benassi, Enrico'
'Gatilov, Yurij V.'
'Chuikov, Igor P.'
'Pishchur, Denis P.'
'Malykhin, Evgenij V.'

_publ_section_title
;
 Polyhalogenated aminobenzonitriles vs. their co-crystals with 18-crown-6:
 amino group position as a tool to control crystal packing and solid-state
 fluorescence
;
_journal_issue 5
_journal_name_full CrystEngComm
_journal_page_first 987
_journal_page_last 1001
_journal_paper_doi 10.1039/D1CE01469B
_journal_volume 24
_journal_year 2022
_chemical_formula_moiety '2(C7 H3 Cl F2 N2), C12 H24 O6'
_chemical_formula_sum 'C26 H30 Cl2 F4 N4 O6'
_chemical_formula_weight 641.44
_chemical_melting_point 390
_chemical_name_systematic
;
2-amino-4-chloro-3,6-difluorobenzonitrile 18-crown-6 associate 2:1
;
_space_group_crystal_system triclinic
_space_group_IT_number 2
_space_group_name_Hall '-P 1'
_space_group_name_H-M_alt 'P -1'
_atom_sites_solution_hydrogens mixed
_atom_sites_solution_primary direct
_atom_sites_solution_secondary difmap
_audit_creation_method SHELXL-2018/3
_audit_update_record
;
2021-10-27 deposited with the CCDC.	2021-12-20 downloaded from the CCDC.
;
_cell_angle_alpha 111.106(2)
_cell_angle_beta 98.506(2)
_cell_angle_gamma 116.108(2)
_cell_formula_units_Z 1
_cell_length_a 9.2760(4)
_cell_length_b 9.8840(5)
_cell_length_c 10.2679(5)
_cell_measurement_reflns_used 9984
_cell_measurement_temperature 296(2)
_cell_measurement_theta_max 28.00
_cell_measurement_theta_min 2.28
_cell_volume 734.00(7)
_computing_cell_refinement 'Bruker SAINT'
_computing_data_collection 'Bruker APEX2'
_computing_data_reduction 'Bruker SAINT'
_computing_molecular_graphics 'Bruker SHELXTL'
_computing_publication_material 'Bruker SHELXTL'
_computing_structure_refinement 'SHELXL-2018/3 (Sheldrick, 2018)'
_computing_structure_solution 'SHELXS-97 (Sheldrick, 2008)'
_diffrn_ambient_temperature 296(2)
_diffrn_measured_fraction_theta_full 0.999
_diffrn_measured_fraction_theta_max 0.996
_diffrn_measurement_device_type 'Bruker APEX-II CCD'
_diffrn_measurement_method '\f and \w scans'
_diffrn_radiation_type MoK\a
_diffrn_radiation_wavelength 0.71073
_diffrn_reflns_av_R_equivalents 0.0231
_diffrn_reflns_av_unetI/netI 0.0137
_diffrn_reflns_Laue_measured_fraction_full 0.999
_diffrn_reflns_Laue_measured_fraction_max 0.996
_diffrn_reflns_limit_h_max 12
_diffrn_reflns_limit_h_min -12
_diffrn_reflns_limit_k_max 13
_diffrn_reflns_limit_k_min -13
_diffrn_reflns_limit_l_max 13
_diffrn_reflns_limit_l_min -13
_diffrn_reflns_number 20065
_diffrn_reflns_point_group_measured_fraction_full 0.999
_diffrn_reflns_point_group_measured_fraction_max 0.996
_diffrn_reflns_theta_full 25.242
_diffrn_reflns_theta_max 28.043
_diffrn_reflns_theta_min 2.517
_diffrn_source 'sealed tube'
_exptl_absorpt_coefficient_mu 0.293
_exptl_absorpt_correction_T_max 0.8372
_exptl_absorpt_correction_T_min 0.7724
_exptl_absorpt_correction_type multi-scan
_exptl_absorpt_process_details SADABS-2008/1
_exptl_crystal_colour colourless
_exptl_crystal_density_diffrn 1.451
_exptl_crystal_description plate
_exptl_crystal_F_000 332
_exptl_crystal_size_max 0.580
_exptl_crystal_size_mid 0.520
_exptl_crystal_size_min 0.160
_refine_diff_density_max 0.331
_refine_diff_density_min -0.297
_refine_diff_density_rms 0.038
_refine_ls_extinction_method none
_refine_ls_goodness_of_fit_ref 1.035
_refine_ls_hydrogen_treatment mixed
_refine_ls_matrix_type full
_refine_ls_number_parameters 198
_refine_ls_number_reflns 3547
_refine_ls_number_restraints 2
_refine_ls_restrained_S_all 1.036
_refine_ls_R_factor_all 0.0439
_refine_ls_R_factor_gt 0.0370
_refine_ls_shift/su_max 0.000
_refine_ls_shift/su_mean 0.000
_refine_ls_structure_factor_coef Fsqd
_refine_ls_weighting_details 'w=1/[\s^2^(Fo^2^)+(0.0555P)^2^+0.2075P] where P=(Fo^2^+2Fc^2^)/3'
_refine_ls_weighting_scheme calc
_refine_ls_wR_factor_gt 0.1032
_refine_ls_wR_factor_ref 0.1108
_reflns_Friedel_coverage 0.000
_reflns_number_gt 3009
_reflns_number_total 3547
_reflns_threshold_expression 'I > 2\s(I)'
_cod_data_source_file d1ce01469b2.cif
_cod_data_source_block 2Ecr-M26
_cod_depositor_comments 'Adding full bibliography for 7244175--7244182.cif.'
_cod_original_cell_volume 734.00(6)
_cod_database_code 7244181
_shelx_shelxl_version_number 2018/3
_shelx_space_group_comment
;
The symmetry employed for this shelxl refinement is uniquely defined
by the following loop, which should always be used as a source of
symmetry information in preference to the above space-group names.
They are only intended as comments.
;
_shelx_estimated_absorpt_t_min 0.848
_shelx_estimated_absorpt_t_max 0.955

loop_
_space_group_symop_operation_xyz
'x, y, z'
'-x, -y, -z'

loop_
_atom_site_label
_atom_site_type_symbol
_atom_site_fract_x
_atom_site_fract_y
_atom_site_fract_z
_atom_site_U_iso_or_equiv
_atom_site_adp_type
_atom_site_occupancy
_atom_site_site_symmetry_order
_atom_site_calc_flag
_atom_site_refinement_flags_posn
_atom_site_refinement_flags_adp
_atom_site_refinement_flags_occupancy
_atom_site_disorder_assembly
_atom_site_disorder_group
Cl1 Cl 1.33654(5) 0.60055(5) 0.42854(5) 0.05965(15) Uani 1 1 d . . . . .
N2 N 0.6208(2) -0.0920(2) 0.4135(2) 0.0770(5) Uani 1 1 d . . . . .
C1 C 0.87780(17) 0.15968(17) 0.41556(15) 0.0400(3) Uani 1 1 d . . . . .
F1 F 0.98429(12) 0.40978(11) 0.22124(10) 0.0542(2) Uani 1 1 d . . . . .
N1 N 0.69962(15) 0.14211(16) 0.20337(14) 0.0425(3) Uani 1 1 d D . . . .
H1 H 0.623(2) 0.0389(19) 0.183(2) 0.054(5) Uiso 1 1 d D . . . .
H2 H 0.701(2) 0.158(2) 0.1261(18) 0.053(5) Uiso 1 1 d D . . . .
C2 C 0.85499(16) 0.21379(15) 0.30886(14) 0.0341(3) Uani 1 1 d . . . . .
F2 F 1.05591(15) 0.18896(17) 0.62423(13) 0.0795(4) Uani 1 1 d . . . . .
C3 C 1.00314(17) 0.35424(16) 0.32120(14) 0.0368(3) Uani 1 1 d . . . . .
C4 C 1.16244(18) 0.43288(17) 0.42691(16) 0.0422(3) Uani 1 1 d . . . . .
C5 C 1.18489(19) 0.3775(2) 0.53079(17) 0.0525(4) Uani 1 1 d . . . . .
H5 H 1.292802 0.429259 0.602381 0.063 Uiso 1 1 calc R U . . .
C6 C 1.0412(2) 0.2436(2) 0.52309(17) 0.0499(4) Uani 1 1 d . . . . .
C7 C 0.7345(2) 0.0193(2) 0.41426(17) 0.0505(4) Uani 1 1 d . . . . .
O1 O 0.21918(15) 1.00687(14) 0.08684(12) 0.0499(3) Uani 1 1 d . . . . .
O2 O 0.34646(12) 0.79803(12) 0.07440(12) 0.0435(2) Uani 1 1 d . . . . .
O3 O 0.63372(15) 0.77301(15) 0.04699(14) 0.0571(3) Uani 1 1 d . . . . .
C8 C 0.2383(3) 1.1691(3) 0.1350(3) 0.0723(6) Uani 1 1 d . . . . .
H8A H 0.347027 1.256006 0.218393 0.087 Uiso 1 1 calc R U . . .
H8B H 0.146061 1.167686 0.169576 0.087 Uiso 1 1 calc R U . . .
C9 C 0.2556(2) 0.9765(2) 0.20895(18) 0.0539(4) Uani 1 1 d . . . . .
H9A H 0.179264 0.982719 0.262821 0.065 Uiso 1 1 calc R U . . .
H9B H 0.373567 1.063012 0.277807 0.065 Uiso 1 1 calc R U . . .
C10 C 0.2303(2) 0.8030(2) 0.15001(19) 0.0521(4) Uani 1 1 d . . . . .
H10A H 0.252081 0.779096 0.232041 0.063 Uiso 1 1 calc R U . . .
H10B H 0.112340 0.716448 0.081137 0.063 Uiso 1 1 calc R U . . .
C11 C 0.3428(2) 0.64199(19) 0.0279(2) 0.0544(4) Uani 1 1 d . . . . .
H11A H 0.226770 0.545070 -0.037036 0.065 Uiso 1 1 calc R U . . .
H11B H 0.377994 0.629644 0.114621 0.065 Uiso 1 1 calc R U . . .
C12 C 0.4648(2) 0.6468(2) -0.05506(19) 0.0571(4) Uani 1 1 d . . . . .
H12A H 0.452709 0.535890 -0.100275 0.068 Uiso 1 1 calc R U . . .
H12B H 0.438142 0.673356 -0.134209 0.068 Uiso 1 1 calc R U . . .
C13 C 0.7661(3) 0.7867(3) -0.0111(3) 0.0734(6) Uani 1 1 d . . . . .
H13A H 0.759721 0.678299 -0.046846 0.088 Uiso 1 1 calc R U . . .
H13B H 0.876533 0.873434 0.070299 0.088 Uiso 1 1 calc R U . . .

loop_
_atom_site_aniso_label
_atom_site_aniso_U_11
_atom_site_aniso_U_22
_atom_site_aniso_U_33
_atom_site_aniso_U_23
_atom_site_aniso_U_13
_atom_site_aniso_U_12
Cl1 0.0421(2) 0.0469(2) 0.0594(2) 0.02113(18) 0.01812(17) 0.00445(16)
N2 0.0588(9) 0.0789(11) 0.0707(10) 0.0525(9) 0.0184(8) 0.0083(8)
C1 0.0384(7) 0.0408(7) 0.0375(6) 0.0214(6) 0.0154(5) 0.0161(6)
F1 0.0541(5) 0.0475(5) 0.0546(5) 0.0340(4) 0.0162(4) 0.0159(4)
N1 0.0365(6) 0.0406(6) 0.0424(6) 0.0233(5) 0.0104(5) 0.0132(5)
C2 0.0349(6) 0.0316(6) 0.0326(6) 0.0136(5) 0.0146(5) 0.0162(5)
F2 0.0635(7) 0.1024(9) 0.0677(7) 0.0629(7) 0.0115(5) 0.0271(6)
C3 0.0412(7) 0.0320(6) 0.0347(6) 0.0164(5) 0.0169(5) 0.0165(5)
C4 0.0370(7) 0.0355(6) 0.0397(7) 0.0133(5) 0.0168(5) 0.0114(5)
C5 0.0363(7) 0.0576(9) 0.0413(7) 0.0199(7) 0.0058(6) 0.0139(7)
C6 0.0474(8) 0.0592(9) 0.0412(7) 0.0308(7) 0.0140(6) 0.0224(7)
C7 0.0459(8) 0.0566(9) 0.0438(8) 0.0320(7) 0.0148(6) 0.0177(7)
O1 0.0627(7) 0.0500(6) 0.0524(6) 0.0285(5) 0.0310(5) 0.0355(5)
O2 0.0417(5) 0.0411(5) 0.0548(6) 0.0311(5) 0.0189(4) 0.0208(4)
O3 0.0560(7) 0.0529(6) 0.0676(7) 0.0337(6) 0.0239(6) 0.0289(5)
C8 0.0940(14) 0.0566(10) 0.0931(14) 0.0380(10) 0.0631(13) 0.0499(11)
C9 0.0512(9) 0.0685(10) 0.0451(8) 0.0286(7) 0.0239(7) 0.0312(8)
C10 0.0450(8) 0.0654(10) 0.0582(9) 0.0444(8) 0.0238(7) 0.0256(7)
C11 0.0481(8) 0.0388(7) 0.0707(10) 0.0322(7) 0.0087(7) 0.0182(6)
C12 0.0728(11) 0.0500(8) 0.0541(9) 0.0237(7) 0.0139(8) 0.0409(8)
C13 0.0784(13) 0.0663(11) 0.1171(18) 0.0577(12) 0.0541(13) 0.0534(11)

loop_
_atom_type_symbol
_atom_type_description
_atom_type_scat_dispersion_real
_atom_type_scat_dispersion_imag
_atom_type_scat_source
C C 0.0033 0.0016 'International Tables Vol C Tables 4.2.6.8 and 6.1.1.4'
H H 0.0000 0.0000 'International Tables Vol C Tables 4.2.6.8 and 6.1.1.4'
N N 0.0061 0.0033 'International Tables Vol C Tables 4.2.6.8 and 6.1.1.4'
O O 0.0106 0.0060 'International Tables Vol C Tables 4.2.6.8 and 6.1.1.4'
F F 0.0171 0.0103 'International Tables Vol C Tables 4.2.6.8 and 6.1.1.4'
Cl Cl 0.1484 0.1585 'International Tables Vol C Tables 4.2.6.8 and 6.1.1.4'

loop_
_geom_angle_atom_site_label_1
_geom_angle_atom_site_label_2
_geom_angle_atom_site_label_3
_geom_angle
_geom_angle_site_symmetry_1
_geom_angle_site_symmetry_3
_geom_angle_publ_flag
C6 C1 C2 119.64(12) . . ?
C6 C1 C7 119.88(13) . . ?
C2 C1 C7 120.48(12) . . ?
N1 C2 C3 120.65(12) . . ?
N1 C2 C1 123.25(12) . . ?
C3 C2 C1 116.04(12) . . ?
F1 C3 C4 119.78(12) . . ?
F1 C3 C2 117.18(12) . . ?
C4 C3 C2 123.02(12) . . ?
C3 C4 C5 120.75(13) . . ?
C3 C4 Cl1 119.10(11) . . ?
C5 C4 Cl1 120.14(11) . . ?
C6 C5 C4 117.12(13) . . ?
F2 C6 C5 119.19(14) . . ?
F2 C6 C1 117.42(13) . . ?
C5 C6 C1 123.39(14) . . ?
N2 C7 C1 179.87(15) . . ?
C8 O1 C9 111.82(14) . . ?
C11 O2 C10 112.36(12) . . ?
C12 O3 C13 115.83(15) . . ?
O1 C8 C13 110.96(16) . 2_675 ?
O1 C9 C10 108.88(13) . . ?
O2 C10 C9 108.93(12) . . ?
O2 C11 C12 108.26(12) . . ?
O3 C12 C11 108.56(14) . . ?
O3 C13 C8 115.81(17) . 2_675 ?

loop_
_geom_bond_atom_site_label_1
_geom_bond_atom_site_label_2
_geom_bond_distance
_geom_bond_site_symmetry_2
_geom_bond_publ_flag
Cl1 C4 1.7237(14) . ?
N2 C7 1.137(2) . ?
C1 C6 1.394(2) . ?
C1 C2 1.4086(18) . ?
C1 C7 1.4318(19) . ?
F1 C3 1.3500(15) . ?
N1 C2 1.3562(18) . ?
C2 C3 1.4051(17) . ?
F2 C6 1.3475(17) . ?
C3 C4 1.369(2) . ?
C4 C5 1.391(2) . ?
C5 C6 1.369(2) . ?
O1 C8 1.414(2) . ?
O1 C9 1.4184(19) . ?
O2 C11 1.4235(18) . ?
O2 C10 1.4256(18) . ?
O3 C12 1.401(2) . ?
O3 C13 1.418(2) . ?
C8 C13 1.486(3) 2_675 ?
C9 C10 1.489(2) . ?
C11 C12 1.509(3) . ?
